data_1540153
loop_
_publ_author_name
'Iskhakova, L.D.'
'Gasanov, Yu.M.'
'Trunov, V.K.'

_publ_section_title
;
 Crystal structure of the monoclinic modification of K Nd (S O4)2
;
_journal_name_full 'Zhurnal Strukturnoi Khimii (Issue-No. from 1981)'
_journal_page_first 95
_journal_page_last 99
_journal_volume 29
_journal_year 1988
_chemical_formula_sum 'K Nd O8 S2'
_chemical_name_systematic 'K Nd (S O4)2'
_space_group_IT_number 14
_symmetry_space_group_name_Hall '-P 2ybc'
_symmetry_space_group_name_H-M 'P 1 21/c 1'
_cell_angle_alpha 90
_cell_angle_beta 92.42
_cell_angle_gamma 90
_cell_formula_units_Z 4
_cell_length_a 8.551
_cell_length_b 7.159
_cell_length_c 10.679
_cell_volume 653.149
_citation_journal_id_ASTM ZSTKAI
_cod_data_source_file Iskhakova_ZSTKAI_1988_656.cif
_cod_data_source_block K1Nd1O8S2
_cod_original_cell_volume 653.1491
_cod_original_formula_sum 'K1 Nd1 O8 S2'
_cod_database_code 1540153

loop_
_symmetry_equiv_pos_as_xyz
x,y,z
-x,y+1/2,-z+1/2
-x,-y,-z
x,-y-1/2,z-1/2

loop_
_atom_site_label
_atom_site_type_symbol
_atom_site_fract_x
_atom_site_fract_y
_atom_site_fract_z
_atom_site_occupancy
_atom_site_U_iso_or_equiv
O2 O-2 0.3531 0.1404 0.392 1 0.0
O1 O-2 0.1271 0.3198 0.0165 1 0.0
O5 O-2 0.125 0.9437 0.0641 1 0.0
S2 S+6 0.7229 0.343 0.4087 1 0.0
K1 K+1 0.4366 0.3537 0.1565 1 0.0
Nd1 Nd+3 -0.0582 0.16995 0.15056 1 0.0
O8 O-2 0.6027 0.4718 0.3689 1 0.0
O7 O-2 0.6955 0.2497 0.0302 1 0.0
S1 S+6 0.1866 0.1668 0.3905 1 0.0
O4 O-2 0.0999 0.0133 0.323 1 0.0
O6 O-2 0.7472 0.2017 0.3119 1 0.0
O3 O-2 0.1402 0.3344 0.3124 1 0.0
